data_4516825
loop_
_publ_author_name
'Chen, Huaiyu'
'Huang, Chao'
'Deng, Yaxin'
'Sun, Qi'
'Zhang, Qi-Long'
'Zhu, Bi-Xue'
'Ni, Xin-Long'

_publ_section_title
;
 Solvent-Switched Schiff-Base Macrocycles: Self-Sorting and
 Self-Assembly-Dependent Unconventional Organic Particles.
;
_journal_issue 3
_journal_name_full 'ACS nano'
_journal_page_first 2840
_journal_page_last 2848
_journal_paper_doi 10.1021/acsnano.8b09478
_journal_volume 13
_journal_year 2019
_chemical_formula_sum 'C35 H34 N8 O3'
_chemical_formula_weight 614.70
_chemical_name_common 'Macrocycle 4'
_space_group_IT_number 19
_space_group_name_Hall 'P 2ac 2ab'
_space_group_name_H-M_alt 'P 21 21 21'
_symmetry_cell_setting orthorhombic,
_symmetry_space_group_name_H-M 'P 21 21 21'
_atom_sites_solution_hydrogens geom
_atom_sites_solution_primary direct
_atom_sites_solution_secondary difmap
_audit_creation_method SHELXL-97
_cell_angle_alpha 90.00
_cell_angle_beta 90.00
_cell_angle_gamma 90.00
_cell_formula_units_Z 4
_cell_length_a 11.686(7)
_cell_length_b 12.036(7)
_cell_length_c 22.607(13)
_cell_measurement_temperature 296(2)
_cell_volume 3180(3)
_computing_structure_refinement 'SHELXL-97 (Sheldrick, 1997)'
_diffrn_ambient_temperature 296(2)
_diffrn_measured_fraction_theta_full 1.000
_diffrn_measured_fraction_theta_max 1.000
_diffrn_radiation_monochromator graphite
_diffrn_radiation_source 'fine-focus sealed tube'
_diffrn_radiation_type MoK\a
_diffrn_radiation_wavelength 0.71073
_diffrn_reflns_av_R_equivalents 0.0741
_diffrn_reflns_av_sigmaI/netI 0.0848
_diffrn_reflns_limit_h_max 13
_diffrn_reflns_limit_h_min -13
_diffrn_reflns_limit_k_max 11
_diffrn_reflns_limit_k_min -14
_diffrn_reflns_limit_l_max 26
_diffrn_reflns_limit_l_min -26
_diffrn_reflns_number 20066
_diffrn_reflns_theta_full 25.00
_diffrn_reflns_theta_max 25.00
_diffrn_reflns_theta_min 1.80
_exptl_absorpt_coefficient_mu 0.085
_exptl_crystal_density_diffrn 1.284
_exptl_crystal_density_method 'not measured'
_exptl_crystal_F_000 1296
_refine_diff_density_max 0.530
_refine_diff_density_min -0.220
_refine_diff_density_rms 0.046
_refine_ls_abs_structure_details 'Flack H D (1983), Acta Cryst. A39, 876-881'
_refine_ls_abs_structure_Flack 0(3)
_refine_ls_extinction_method none
_refine_ls_goodness_of_fit_ref 0.771
_refine_ls_hydrogen_treatment mixed
_refine_ls_matrix_type full
_refine_ls_number_parameters 415
_refine_ls_number_reflns 5598
_refine_ls_number_restraints 0
_refine_ls_restrained_S_all 0.771
_refine_ls_R_factor_all 0.1231
_refine_ls_R_factor_gt 0.0655
_refine_ls_shift/su_max 0.008
_refine_ls_shift/su_mean 0.000
_refine_ls_structure_factor_coef Fsqd
_refine_ls_weighting_details 'calc w=1/[\s^2^(Fo^2^)+(0.1564P)^2^+1.7367P] where P=(Fo^2^+2Fc^2^)/3'
_refine_ls_weighting_scheme calc
_refine_ls_wR_factor_gt 0.1715
_refine_ls_wR_factor_ref 0.2040
_reflns_number_gt 3452
_reflns_number_total 5598
_reflns_threshold_expression >2sigma(I)
_cod_data_source_file nn8b09478_si_002.cif
_cod_data_source_block a
_cod_original_sg_symbol_H-M P212121
_cod_database_code 4516825

loop_
_symmetry_equiv_pos_as_xyz
'x, y, z'
'-x+1/2, -y, z+1/2'
'-x, y+1/2, -z+1/2'
'x+1/2, -y+1/2, -z'

loop_
_atom_site_label
_atom_site_type_symbol
_atom_site_fract_x
_atom_site_fract_y
_atom_site_fract_z
_atom_site_U_iso_or_equiv
_atom_site_adp_type
_atom_site_occupancy
_atom_site_symmetry_multiplicity
_atom_site_calc_flag
_atom_site_refinement_flags
C1 C 0.6373(4) 0.4403(3) 0.76123(18) 0.0360(10) Uani 1 1 d .
C2 C 0.5414(4) 0.4737(4) 0.7928(2) 0.0521(13) Uani 1 1 d .
H2 H 0.5122 0.4295 0.8230 0.063 Uiso 1 1 calc R
C3 C 0.4904(5) 0.5727(5) 0.7788(3) 0.0670(16) Uani 1 1 d .
H3 H 0.4253 0.5961 0.7990 0.080 Uiso 1 1 calc R
C4 C 0.5363(5) 0.6364(5) 0.7350(2) 0.0601(14) Uani 1 1 d .
H4 H 0.5037 0.7042 0.7249 0.072 Uiso 1 1 calc R
C5 C 0.6335(4) 0.5976(4) 0.7058(2) 0.0418(11) Uani 1 1 d .
C6 C 0.6896(4) 0.6739(4) 0.6620(2) 0.0462(12) Uani 1 1 d .
C7 C 0.8216(4) 0.6830(4) 0.5775(2) 0.0423(11) Uani 1 1 d .
C8 C 0.8928(4) 0.7660(4) 0.5979(2) 0.0482(12) Uani 1 1 d .
H8 H 0.8885 0.7881 0.6373 0.058 Uiso 1 1 calc R
C9 C 0.9700(5) 0.8163(4) 0.5608(3) 0.0584(14) Uani 1 1 d .
H9 H 1.0171 0.8726 0.5749 0.070 Uiso 1 1 calc R
C10 C 0.9776(5) 0.7832(5) 0.5029(3) 0.0675(16) Uani 1 1 d .
H10 H 1.0308 0.8164 0.4779 0.081 Uiso 1 1 calc R
C11 C 0.9065(5) 0.7007(5) 0.4817(2) 0.0612(15) Uani 1 1 d .
H11 H 0.9117 0.6797 0.4422 0.073 Uiso 1 1 calc R
C12 C 0.8270(4) 0.6481(4) 0.51840(19) 0.0407(10) Uani 1 1 d .
C13 C 0.7475(4) 0.5302(4) 0.4482(2) 0.0461(11) Uani 1 1 d .
H13 H 0.7877 0.5717 0.4204 0.055 Uiso 1 1 calc R
C14 C 0.6814(4) 0.4379(4) 0.42778(19) 0.0418(11) Uani 1 1 d .
C15 C 0.6693(5) 0.3962(5) 0.3719(2) 0.0613(14) Uani 1 1 d .
H15 H 0.7039 0.4245 0.3380 0.074 Uiso 1 1 calc R
C16 C 0.5968(5) 0.3042(4) 0.3739(2) 0.0565(14) Uani 1 1 d .
H16 H 0.5748 0.2606 0.3419 0.068 Uiso 1 1 calc R
C17 C 0.5637(4) 0.2897(4) 0.4317(2) 0.0409(11) Uani 1 1 d .
C18 C 0.4882(4) 0.2021(4) 0.4588(2) 0.0427(11) Uani 1 1 d .
C19 C 0.4001(4) 0.2554(4) 0.5012(3) 0.0557(13) Uani 1 1 d .
H19A H 0.3530 0.1984 0.5182 0.084 Uiso 1 1 calc R
H19B H 0.3529 0.3066 0.4797 0.084 Uiso 1 1 calc R
H19C H 0.4396 0.2943 0.5322 0.084 Uiso 1 1 calc R
C20 C 0.4204(5) 0.1420(5) 0.4098(2) 0.0680(17) Uani 1 1 d .
H20A H 0.3728 0.0858 0.4273 0.102 Uiso 1 1 calc R
H20B H 0.4728 0.1080 0.3826 0.102 Uiso 1 1 calc R
H20C H 0.3734 0.1947 0.3892 0.102 Uiso 1 1 calc R
C21 C 0.5616(4) 0.1186(4) 0.4919(2) 0.0408(11) Uani 1 1 d .
C22 C 0.5863(5) 0.0098(4) 0.4780(2) 0.0591(15) Uani 1 1 d .
H22 H 0.5607 -0.0283 0.4448 0.071 Uiso 1 1 calc R
C23 C 0.6556(5) -0.0328(4) 0.5218(2) 0.0648(16) Uani 1 1 d .
H23 H 0.6844 -0.1048 0.5234 0.078 Uiso 1 1 calc R
C24 C 0.6746(4) 0.0494(4) 0.56253(18) 0.0403(10) Uani 1 1 d .
C25 C 0.7427(4) 0.0438(4) 0.61464(19) 0.0418(11) Uani 1 1 d .
H25 H 0.7741 -0.0246 0.6247 0.050 Uiso 1 1 calc R
C26 C 0.8343(4) 0.1107(4) 0.69873(18) 0.0393(10) Uani 1 1 d .
C27 C 0.9128(4) 0.0223(4) 0.7055(2) 0.0545(13) Uani 1 1 d .
H27 H 0.9194 -0.0312 0.6760 0.065 Uiso 1 1 calc R
C28 C 0.9795(5) 0.0149(5) 0.7554(2) 0.0601(15) Uani 1 1 d .
H28 H 1.0300 -0.0443 0.7594 0.072 Uiso 1 1 calc R
C29 C 0.9728(5) 0.0933(5) 0.7996(3) 0.0646(16) Uani 1 1 d .
H29 H 1.0181 0.0868 0.8332 0.077 Uiso 1 1 calc R
C30 C 0.8985(4) 0.1817(4) 0.7936(2) 0.0539(13) Uani 1 1 d .
H30 H 0.8936 0.2348 0.8234 0.065 Uiso 1 1 calc R
C31 C 0.8306(4) 0.1919(3) 0.74298(19) 0.0382(10) Uani 1 1 d .
C32 C 0.6980(4) 0.3340(4) 0.77777(19) 0.0432(11) Uani 1 1 d .
C33 C 0.4988(8) 0.3649(7) 0.6362(3) 0.109(3) Uani 1 1 d .
H33 H 0.5004 0.3073 0.6637 0.131 Uiso 1 1 calc R
C34 C 0.4001(11) 0.5221(7) 0.6005(5) 0.184(6) Uani 1 1 d .
H34A H 0.3297 0.5602 0.6088 0.276 Uiso 1 1 calc R
H34B H 0.4004 0.4981 0.5600 0.276 Uiso 1 1 calc R
H34C H 0.4633 0.5715 0.6072 0.276 Uiso 1 1 calc R
C35 C 0.3151(8) 0.4121(11) 0.6756(5) 0.181(5) Uani 1 1 d .
H35A H 0.2600 0.4705 0.6705 0.271 Uiso 1 1 calc R
H35B H 0.3411 0.4113 0.7158 0.271 Uiso 1 1 calc R
H35C H 0.2804 0.3420 0.6662 0.271 Uiso 1 1 calc R
N1 N 0.6818(3) 0.4996(3) 0.71693(15) 0.0372(8) Uani 1 1 d .
N2 N 0.7487(3) 0.6265(3) 0.61716(15) 0.0406(9) Uani 1 1 d .
H2A H 0.7413 0.5560 0.6124 0.049 Uiso 1 1 calc R
N3 N 0.7544(3) 0.5587(3) 0.50231(16) 0.0427(9) Uani 1 1 d .
N4 N 0.6156(3) 0.3721(3) 0.46418(16) 0.0403(9) Uani 1 1 d .
H4A H 0.6081 0.3812 0.5017 0.048 Uiso 1 1 calc R
N5 N 0.6169(3) 0.1408(3) 0.54384(15) 0.0347(8) Uani 1 1 d .
H5 H 0.6153 0.2035 0.5621 0.042 Uiso 1 1 calc R
N6 N 0.7639(3) 0.1271(3) 0.64881(14) 0.0376(9) Uani 1 1 d .
N7 N 0.7580(3) 0.2845(3) 0.73503(15) 0.0423(9) Uani 1 1 d .
H7 H 0.7520 0.3111 0.6999 0.051 Uiso 1 1 calc R
N8 N 0.4099(4) 0.4308(4) 0.6372(2) 0.0708(14) Uani 1 1 d .
O1 O 0.6841(4) 0.7742(3) 0.66896(19) 0.0884(14) Uani 1 1 d .
O2 O 0.6871(4) 0.2983(3) 0.82809(14) 0.0667(10) Uani 1 1 d .
O3 O 0.5842(4) 0.3728(4) 0.60059(18) 0.0772(12) Uani 1 1 d .

loop_
_atom_site_aniso_label
_atom_site_aniso_U_11
_atom_site_aniso_U_22
_atom_site_aniso_U_33
_atom_site_aniso_U_23
_atom_site_aniso_U_13
_atom_site_aniso_U_12
C1 0.042(3) 0.034(2) 0.031(2) -0.006(2) 0.002(2) -0.007(2)
C2 0.054(3) 0.055(3) 0.048(3) -0.006(3) 0.016(3) 0.000(3)
C3 0.063(4) 0.065(4) 0.073(4) 0.000(3) 0.026(3) 0.016(3)
C4 0.061(3) 0.052(3) 0.067(4) 0.000(3) 0.012(3) 0.015(3)
C5 0.044(3) 0.037(2) 0.045(3) -0.006(2) 0.007(2) 0.002(2)
C6 0.054(3) 0.028(2) 0.056(3) -0.002(2) 0.009(3) 0.010(2)
C7 0.040(2) 0.038(3) 0.049(3) 0.006(2) 0.003(2) 0.002(2)
C8 0.054(3) 0.035(3) 0.055(3) -0.001(2) -0.008(3) -0.004(2)
C9 0.052(3) 0.043(3) 0.080(4) 0.002(3) -0.003(3) -0.015(2)
C10 0.069(4) 0.059(4) 0.075(4) 0.012(3) 0.004(3) -0.027(3)
C11 0.069(3) 0.060(3) 0.055(3) 0.011(3) 0.008(3) -0.024(3)
C12 0.041(2) 0.036(2) 0.045(3) 0.004(2) -0.002(2) -0.005(2)
C13 0.041(3) 0.045(3) 0.052(3) 0.015(2) -0.001(2) -0.005(2)
C14 0.048(3) 0.038(2) 0.039(2) 0.012(2) -0.002(2) -0.003(2)
C15 0.078(4) 0.064(3) 0.042(3) 0.005(3) 0.002(3) -0.012(3)
C16 0.081(4) 0.051(3) 0.037(3) -0.004(2) -0.012(3) -0.013(3)
C17 0.043(3) 0.034(2) 0.046(3) 0.007(2) -0.011(2) -0.002(2)
C18 0.045(3) 0.039(2) 0.044(3) 0.005(2) -0.017(2) -0.003(2)
C19 0.038(3) 0.056(3) 0.073(3) 0.016(3) -0.010(3) -0.007(2)
C20 0.084(4) 0.051(3) 0.068(4) 0.012(3) -0.046(3) -0.029(3)
C21 0.045(3) 0.035(2) 0.042(3) 0.000(2) -0.008(2) -0.010(2)
C22 0.077(4) 0.048(3) 0.053(3) -0.009(3) -0.035(3) 0.006(3)
C23 0.089(4) 0.035(3) 0.071(4) -0.009(3) -0.032(3) 0.002(3)
C24 0.047(3) 0.038(2) 0.036(2) 0.000(2) -0.008(2) 0.000(2)
C25 0.050(3) 0.035(2) 0.041(2) 0.003(2) 0.001(2) 0.003(2)
C26 0.048(3) 0.037(2) 0.033(2) 0.0012(19) -0.003(2) 0.002(2)
C27 0.061(3) 0.044(3) 0.058(3) -0.004(2) -0.009(3) 0.015(3)
C28 0.063(3) 0.052(3) 0.065(3) 0.001(3) -0.030(3) 0.017(3)
C29 0.074(4) 0.051(3) 0.069(4) 0.005(3) -0.034(3) 0.005(3)
C30 0.064(3) 0.058(3) 0.040(3) 0.000(2) -0.022(3) 0.002(3)
C31 0.042(2) 0.032(2) 0.040(2) 0.000(2) 0.002(2) -0.004(2)
C32 0.057(3) 0.044(3) 0.029(2) -0.008(2) -0.001(2) -0.013(2)
C33 0.137(8) 0.108(6) 0.083(5) -0.037(5) -0.035(6) 0.000(6)
C34 0.267(14) 0.069(5) 0.215(12) 0.021(7) -0.107(11) 0.013(7)
C35 0.101(7) 0.258(14) 0.182(10) -0.066(10) 0.034(8) -0.056(9)
N1 0.040(2) 0.0335(19) 0.038(2) -0.0088(17) 0.0039(18) -0.0016(18)
N2 0.049(2) 0.0296(18) 0.043(2) 0.0018(17) 0.0056(18) -0.0015(19)
N3 0.047(2) 0.041(2) 0.039(2) 0.0036(18) 0.0003(18) -0.0128(19)
N4 0.042(2) 0.041(2) 0.039(2) -0.0014(18) -0.0043(17) -0.0061(18)
N5 0.0412(19) 0.0318(19) 0.0312(18) -0.0036(16) -0.0120(17) 0.0003(16)
N6 0.043(2) 0.039(2) 0.0312(18) -0.0018(17) 0.0019(17) 0.0056(18)
N7 0.062(2) 0.035(2) 0.0294(19) 0.0018(17) 0.0011(19) 0.0100(19)
N8 0.064(3) 0.065(3) 0.083(3) -0.007(3) -0.001(3) 0.015(3)
O1 0.125(4) 0.0307(19) 0.109(3) 0.000(2) 0.054(3) 0.017(2)
O2 0.098(3) 0.062(2) 0.040(2) 0.0032(17) 0.008(2) 0.005(2)
O3 0.069(3) 0.097(3) 0.066(3) -0.020(2) 0.007(2) -0.002(3)

loop_
_atom_type_symbol
_atom_type_description
_atom_type_scat_dispersion_real
_atom_type_scat_dispersion_imag
_atom_type_scat_source
C C 0.0033 0.0016 'International Tables Vol C Tables 4.2.6.8 and 6.1.1.4'
H H 0.0000 0.0000 'International Tables Vol C Tables 4.2.6.8 and 6.1.1.4'
N N 0.0061 0.0033 'International Tables Vol C Tables 4.2.6.8 and 6.1.1.4'
O O 0.0106 0.0060 'International Tables Vol C Tables 4.2.6.8 and 6.1.1.4'

loop_
_geom_angle_atom_site_label_1
_geom_angle_atom_site_label_2
_geom_angle_atom_site_label_3
_geom_angle
N1 C1 C2 123.1(4)
N1 C1 C32 117.0(4)
C2 C1 C32 119.9(4)
C1 C2 C3 119.1(5)
C1 C2 H2 120.5
C3 C2 H2 120.5
C4 C3 C2 119.0(5)
C4 C3 H3 120.5
C2 C3 H3 120.5
C3 C4 C5 118.5(5)
C3 C4 H4 120.7
C5 C4 H4 120.7
N1 C5 C4 123.5(4)
N1 C5 C6 118.8(4)
C4 C5 C6 117.6(4)
O1 C6 N2 122.7(4)
O1 C6 C5 119.9(4)
N2 C6 C5 117.3(4)
C8 C7 C12 120.6(4)
C8 C7 N2 119.9(4)
C12 C7 N2 119.2(4)
C9 C8 C7 120.6(5)
C9 C8 H8 119.7
C7 C8 H8 119.7
C10 C9 C8 119.9(5)
C10 C9 H9 120.0
C8 C9 H9 120.0
C9 C10 C11 120.1(5)
C9 C10 H10 119.9
C11 C10 H10 119.9
C10 C11 C12 121.3(5)
C10 C11 H11 119.4
C12 C11 H11 119.4
C7 C12 C11 117.4(4)
C7 C12 N3 116.4(4)
C11 C12 N3 126.1(4)
N3 C13 C14 123.7(4)
N3 C13 H13 118.2
C14 C13 H13 118.2
C15 C14 N4 106.5(4)
C15 C14 C13 129.8(5)
N4 C14 C13 123.8(4)
C14 C15 C16 108.9(5)
C14 C15 H15 125.6
C16 C15 H15 125.6
C17 C16 C15 107.6(4)
C17 C16 H16 126.2
C15 C16 H16 126.2
N4 C17 C16 107.0(4)
N4 C17 C18 123.1(4)
C16 C17 C18 129.9(4)
C17 C18 C21 109.4(4)
C17 C18 C20 109.7(4)
C21 C18 C20 109.5(4)
C17 C18 C19 110.6(4)
C21 C18 C19 110.2(4)
C20 C18 C19 107.4(4)
C18 C19 H19A 109.5
C18 C19 H19B 109.5
H19A C19 H19B 109.5
C18 C19 H19C 109.5
H19A C19 H19C 109.5
H19B C19 H19C 109.5
C18 C20 H20A 109.5
C18 C20 H20B 109.5
H20A C20 H20B 109.5
C18 C20 H20C 109.5
H20A C20 H20C 109.5
H20B C20 H20C 109.5
N5 C21 C22 106.4(4)
N5 C21 C18 124.2(4)
C22 C21 C18 129.4(4)
C21 C22 C23 108.3(4)
C21 C22 H22 125.9
C23 C22 H22 125.9
C24 C23 C22 108.0(4)
C24 C23 H23 126.0
C22 C23 H23 126.0
N5 C24 C23 107.2(4)
N5 C24 C25 125.0(4)
C23 C24 C25 127.8(4)
N6 C25 C24 124.5(4)
N6 C25 H25 117.7
C24 C25 H25 117.7
C31 C26 N6 117.1(4)
C31 C26 C27 118.0(4)
N6 C26 C27 124.8(4)
C28 C27 C26 120.4(5)
C28 C27 H27 119.8
C26 C27 H27 119.8
C29 C28 C27 121.3(5)
C29 C28 H28 119.4
C27 C28 H28 119.4
C28 C29 C30 119.6(5)
C28 C29 H29 120.2
C30 C29 H29 120.2
C29 C30 C31 120.3(5)
C29 C30 H30 119.8
C31 C30 H30 119.8
C26 C31 N7 118.6(4)
C26 C31 C30 120.4(4)
N7 C31 C30 120.9(4)
O2 C32 N7 124.9(5)
O2 C32 C1 118.6(4)
N7 C32 C1 116.5(4)
O3 C33 N8 125.6(8)
O3 C33 H33 117.2
N8 C33 H33 117.2
N8 C34 H34A 109.5
N8 C34 H34B 109.5
H34A C34 H34B 109.5
N8 C34 H34C 109.5
H34A C34 H34C 109.5
H34B C34 H34C 109.5
N8 C35 H35A 109.5
N8 C35 H35B 109.5
H35A C35 H35B 109.5
N8 C35 H35C 109.5
H35A C35 H35C 109.5
H35B C35 H35C 109.5
C5 N1 C1 116.7(4)
C6 N2 C7 125.6(4)
C6 N2 H2A 117.2
C7 N2 H2A 117.2
C13 N3 C12 119.3(4)
C17 N4 C14 110.0(4)
C17 N4 H4A 125.0
C14 N4 H4A 125.0
C24 N5 C21 110.2(3)
C24 N5 H5 124.9
C21 N5 H5 124.9
C25 N6 C26 118.8(4)
C32 N7 C31 125.1(4)
C32 N7 H7 117.4
C31 N7 H7 117.4
C33 N8 C34 122.6(8)
C33 N8 C35 122.2(8)
C34 N8 C35 115.2(9)

loop_
_geom_bond_atom_site_label_1
_geom_bond_atom_site_label_2
_geom_bond_distance
C1 N1 1.335(5)
C1 C2 1.388(6)
C1 C32 1.511(6)
C2 C3 1.369(7)
C2 H2 0.9300
C3 C4 1.363(7)
C3 H3 0.9300
C4 C5 1.395(7)
C4 H4 0.9300
C5 N1 1.332(6)
C5 C6 1.499(6)
C6 O1 1.220(5)
C6 N2 1.354(6)
C7 C8 1.380(6)
C7 C12 1.401(6)
C7 N2 1.412(6)
C8 C9 1.373(7)
C8 H8 0.9300
C9 C10 1.370(8)
C9 H9 0.9300
C10 C11 1.381(7)
C10 H10 0.9300
C11 C12 1.398(7)
C11 H11 0.9300
C12 N3 1.418(6)
C13 N3 1.272(6)
C13 C14 1.430(6)
C13 H13 0.9300
C14 C15 1.367(7)
C14 N4 1.377(5)
C15 C16 1.396(7)
C15 H15 0.9300
C16 C17 1.374(7)
C16 H16 0.9300
C17 N4 1.375(6)
C17 C18 1.506(6)
C18 C21 1.519(6)
C18 C20 1.542(6)
C18 C19 1.546(7)
C19 H19A 0.9600
C19 H19B 0.9600
C19 H19C 0.9600
C20 H20A 0.9600
C20 H20B 0.9600
C20 H20C 0.9600
C21 N5 1.366(5)
C21 C22 1.377(7)
C22 C23 1.379(7)
C22 H22 0.9300
C23 C24 1.370(6)
C23 H23 0.9300
C24 N5 1.358(5)
C24 C25 1.423(6)
C25 N6 1.289(6)
C25 H25 0.9300
C26 C31 1.399(6)
C26 N6 1.411(5)
C26 C27 1.413(6)
C27 C28 1.374(7)
C27 H27 0.9300
C28 C29 1.376(8)
C28 H28 0.9300
C29 C30 1.380(7)
C29 H29 0.9300
C30 C31 1.397(6)
C30 H30 0.9300
C31 N7 1.413(6)
C32 O2 1.222(5)
C32 N7 1.334(6)
C33 O3 1.286(9)
C33 N8 1.307(10)
C33 H33 0.9300
C34 N8 1.382(10)
C34 H34A 0.9600
C34 H34B 0.9600
C34 H34C 0.9600
C35 N8 1.424(10)
C35 H35A 0.9600
C35 H35B 0.9600
C35 H35C 0.9600
N2 H2A 0.8600
N4 H4A 0.8600
N5 H5 0.8600
N7 H7 0.8600
